data_7209487
loop_
_publ_author_name
'Busche, S.'
'Bluhm, K.'

_publ_section_title
;
 Synthese und Kristallstruktur von Lanthanoidzinkboraten Ln Zn (B5 O10)
 mit Ln = Ce, Nd, Tb
;
_journal_name_full
;
Zeitschrift fuer Naturforschung, Teil B. Anorganische Chemie, Organische
 Chemie (42,1987-)
;
_journal_page_first 671
_journal_page_last 676
_journal_volume 51
_journal_year 1996
_chemical_formula_sum 'B5 Nd O10 Zn'
_chemical_name_systematic 'Nd Zn (B5 O10)'
_space_group_IT_number 14
_symmetry_space_group_name_Hall '-P 2yn'
_symmetry_space_group_name_H-M 'P 1 21/n 1'
_cell_angle_alpha 90
_cell_angle_beta 92.99
_cell_angle_gamma 90
_cell_formula_units_Z 4
_cell_length_a 8.686
_cell_length_b 7.609
_cell_length_c 9.46
_cell_volume 624.377
_citation_journal_id_ASTM ZNBSEN
_cod_data_source_file boron4-x_192.cif
_cod_data_source_block B5Nd1O10Zn1
_cod_original_sg_symbol_Hall '-P 2ybc (x-z,y,z)'
_cod_original_formula_sum 'B5 Nd1 O10 Zn1'
_cod_database_code 7209487

loop_
_symmetry_equiv_pos_as_xyz
x,y,z
-x+1/2,y+1/2,-z+1/2
-x,-y,-z
x-1/2,-y-1/2,z-1/2

loop_
_atom_site_label
_atom_site_type_symbol
_atom_site_fract_x
_atom_site_fract_y
_atom_site_fract_z
_atom_site_occupancy
_atom_site_U_iso_or_equiv
B1 B+3 0.9132 0.5797 0.264 1 0.0
B4 B+3 0.8465 0.5971 0.0021 1 0.0
O9 O-2 0.5009 0.6512 0.0698 1 0.0
O2 O-2 0.8166 0.5359 0.134 1 0.0
B2 B+3 0.4831 0.3267 0.3913 1 0.0
O8 O-2 0.8114 0.3718 0.4904 1 0.0
O6 O-2 0.327 0.3935 0.4158 1 0.0
B3 B+3 0.7183 0.5329 0.4464 1 0.0
Zn1 Zn+2 0.60879 0.41147 0.12295 1 0.0
O3 O-2 0.9896 0.4142 0.3095 1 0.0
O1 O-2 0.0299 0.7144 0.2363 1 0.0
O4 O-2 0.8151 0.653 0.3699 1 0.0
Nd1 Nd+3 0.18283 0.1837 0.23559 1 0.0
O5 O-2 0.5852 0.4751 0.3541 1 0.0
O10 O-2 0.2341 0.4558 0.1148 1 0.0
B5 B+3 0.931 0.3142 0.4145 1 0.0
O7 O-2 0.5404 0.224 0.5139 1 0.0
